data_4131328
loop_
_publ_author_name
'Stevens, Tyler E.'
'Smoll, Karena A.'
'Goldberg, Karen I.'

_publ_section_title
;
 Direct Formation of Carbon(sp<sup>3</sup>)-Heteroatom Bonds from
 Rh<sup>III</sup> To Produce Methyl Iodide, Thioethers, and Alkylamines.
;
_journal_issue 23
_journal_name_full 'Journal of the American Chemical Society'
_journal_page_first 7725
_journal_page_last 7728
_journal_paper_doi 10.1021/jacs.7b04169
_journal_volume 139
_journal_year 2017
_chemical_formula_moiety 'C39 H34 I O3 P2 Rh, 0.5(C6 H6)'
_chemical_formula_sum 'C42 H37 I O3 P2 Rh'
_chemical_formula_weight 881.47
_chemical_name_common tes_018
_chemical_name_systematic
;
 tes_018
;
_space_group_IT_number 14
_space_group_name_Hall '-P 2yn'
_space_group_name_H-M_alt 'P 1 21/n 1'
_symmetry_cell_setting monoclinic
_symmetry_Int_Tables_number 14
_symmetry_space_group_name_Hall '-P 2yn'
_symmetry_space_group_name_H-M 'P 1 21/n 1'
_atom_sites_solution_hydrogens geom
_atom_sites_solution_primary direct
_atom_sites_solution_secondary difmap
_audit_conform_dict_location ftp://ftp.iucr.org/pub/cif_core.dic
_audit_conform_dict_name cif_core.dic
_audit_conform_dict_version 2.4
_audit_creation_date 2015-01-13T14:27:15-00:00
_audit_creation_method 'WinGX routine CIF_UPDATE'
_cell_angle_alpha 90
_cell_angle_beta 98.532(3)
_cell_angle_gamma 90
_cell_formula_units_Z 4
_cell_length_a 13.8558(8)
_cell_length_b 16.7013(9)
_cell_length_c 15.9056(9)
_cell_measurement_reflns_used 1280
_cell_measurement_temperature 120(2)
_cell_measurement_theta_max 20
_cell_measurement_theta_min 3
_cell_volume 3640.0(4)
_computing_cell_refinement 'SAINT (Bruker, 2007)'
_computing_data_collection 'APEX2 (Bruker, 2007)'
_computing_data_reduction 'SAINT (Bruker, 2007)'
_computing_molecular_graphics 'ORTEP-3 for Windows (Farrugia, 1997)'
_computing_publication_material 'SHELXL-97 (Sheldrick, 1997)'
_computing_structure_refinement 'SHELXL-97 (Sheldrick, 2008)'
_computing_structure_solution 'SHELXS97 (Sheldrick, 1997)'
_diffrn_ambient_temperature 120(2)
_diffrn_measured_fraction_theta_full 0.993
_diffrn_measured_fraction_theta_max 0.989
_diffrn_measurement_device_type 'Bruker APEXII CCD area-detector'
_diffrn_measurement_method '\f and \w scans'
_diffrn_radiation_monochromator graphite
_diffrn_radiation_type MoK\a
_diffrn_radiation_wavelength 0.71073
_diffrn_reflns_av_R_equivalents 0.0413
_diffrn_reflns_av_unetI/netI 0.0178
_diffrn_reflns_limit_h_max 17
_diffrn_reflns_limit_h_min -17
_diffrn_reflns_limit_k_max 20
_diffrn_reflns_limit_k_min -20
_diffrn_reflns_limit_l_max 19
_diffrn_reflns_limit_l_min -19
_diffrn_reflns_number 107563
_diffrn_reflns_theta_full 25
_diffrn_reflns_theta_max 26.56
_diffrn_reflns_theta_min 1.92
_diffrn_source 'fine-focus sealed tube'
_exptl_absorpt_coefficient_mu 1.444
_exptl_absorpt_correction_T_max 0.881
_exptl_absorpt_correction_T_min 0.781
_exptl_absorpt_correction_type multi-scan
_exptl_absorpt_process_details '(SADABS; Bruker, 2007)'
_exptl_crystal_colour yellow
_exptl_crystal_density_diffrn 1.608
_exptl_crystal_density_method 'not measured'
_exptl_crystal_description piece
_exptl_crystal_F_000 1764
_exptl_crystal_size_max 0.18
_exptl_crystal_size_mid 0.15
_exptl_crystal_size_min 0.09
_refine_diff_density_max 1.804
_refine_diff_density_min -2.208
_refine_diff_density_rms 0.134
_refine_ls_extinction_method none
_refine_ls_goodness_of_fit_ref 1.082
_refine_ls_hydrogen_treatment constr
_refine_ls_matrix_type full
_refine_ls_number_parameters 444
_refine_ls_number_reflns 7520
_refine_ls_number_restraints 0
_refine_ls_restrained_S_all 1.082
_refine_ls_R_factor_all 0.0446
_refine_ls_R_factor_gt 0.0408
_refine_ls_shift/su_max 0.001
_refine_ls_shift/su_mean 0
_refine_ls_structure_factor_coef Fsqd
_refine_ls_weighting_details 'calc w=1/[\s^2^(Fo^2^)+(0.0540P)^2^+17.5785P] where P=(Fo^2^+2Fc^2^)/3'
_refine_ls_weighting_scheme calc
_refine_ls_wR_factor_gt 0.1124
_refine_ls_wR_factor_ref 0.1149
_reflns_number_gt 6944
_reflns_number_total 7520
_reflns_threshold_expression >2\s(I)
_cod_data_source_file ja7b04169_si_002.cif
_cod_data_source_block tes_018
_cod_original_sg_symbol_H-M 'P 21/n'
_cod_database_code 4131328

loop_
_symmetry_equiv_pos_as_xyz
'x, y, z'
'-x+1/2, y+1/2, -z+1/2'
'-x, -y, -z'
'x-1/2, -y-1/2, z-1/2'

loop_
_atom_site_label
_atom_site_type_symbol
_atom_site_fract_x
_atom_site_fract_y
_atom_site_fract_z
_atom_site_U_iso_or_equiv
_atom_site_adp_type
_atom_site_occupancy
_atom_site_symmetry_multiplicity
_atom_site_calc_flag
_atom_site_refinement_flags
C1 C 0.9209(3) 0.8199(2) 1.0105(3) 0.0162(8) Uani 1 1 d .
C2 C 1.0162(3) 0.8471(3) 1.0404(3) 0.0193(8) Uani 1 1 d .
H2 H 1.0249 0.8968 1.0697 0.023 Uiso 1 1 calc R
C3 C 0.9133(3) 0.7476(2) 0.9655(3) 0.0192(8) Uani 1 1 d .
C4 C 1.0979(3) 0.8024(3) 1.0277(3) 0.0249(9) Uani 1 1 d .
H4 H 1.1614 0.8214 1.0491 0.03 Uiso 1 1 calc R
C5 C 0.9942(3) 0.7030(3) 0.9519(3) 0.0268(10) Uani 1 1 d .
H5 H 0.9862 0.6541 0.9211 0.032 Uiso 1 1 calc R
C6 C 1.0870(3) 0.7307(3) 0.9840(3) 0.0290(10) Uani 1 1 d .
H6 H 1.1429 0.7003 0.9759 0.035 Uiso 1 1 calc R
C7 C 0.6699(3) 0.7650(2) 0.8747(3) 0.0176(8) Uani 1 1 d .
C8 C 0.6100(3) 0.7968(3) 0.8040(3) 0.0250(9) Uani 1 1 d .
H8 H 0.543 0.8065 0.8064 0.03 Uiso 1 1 calc R
C9 C 0.7670(3) 0.7524(2) 0.8679(3) 0.0198(8) Uani 1 1 d .
C10 C 0.6487(4) 0.8142(3) 0.7299(3) 0.0338(11) Uani 1 1 d .
H10 H 0.6075 0.8355 0.6821 0.041 Uiso 1 1 calc R
C11 C 0.8069(4) 0.7698(3) 0.7949(3) 0.0273(10) Uani 1 1 d .
H11 H 0.8742 0.7608 0.7925 0.033 Uiso 1 1 calc R
C12 C 0.7457(4) 0.8008(3) 0.7255(3) 0.0351(11) Uani 1 1 d .
H12 H 0.771 0.8129 0.6746 0.042 Uiso 1 1 calc R
C13 C 0.8710(3) 0.9470(2) 1.1118(2) 0.0160(7) Uani 1 1 d .
C14 C 0.9183(3) 0.9182(3) 1.1897(3) 0.0205(8) Uani 1 1 d .
H14 H 0.9181 0.8624 1.2013 0.025 Uiso 1 1 calc R
C15 C 0.8707(3) 1.0293(2) 1.0968(3) 0.0169(8) Uani 1 1 d .
H15 H 0.8383 1.0499 1.0444 0.02 Uiso 1 1 calc R
C16 C 0.9651(3) 0.9700(3) 1.2499(3) 0.0219(8) Uani 1 1 d .
H16 H 0.998 0.9495 1.3021 0.026 Uiso 1 1 calc R
C17 C 0.9174(3) 1.0815(3) 1.1579(3) 0.0205(8) Uani 1 1 d .
H17 H 0.917 1.1374 1.1469 0.025 Uiso 1 1 calc R
C18 C 0.9643(3) 1.0522(3) 1.2345(3) 0.0219(8) Uani 1 1 d .
H18 H 0.9959 1.0879 1.2764 0.026 Uiso 1 1 calc R
C19 C 0.7711(3) 0.9370(2) 0.9422(2) 0.0141(7) Uani 1 1 d .
C20 C 0.8343(3) 0.9633(3) 0.8881(3) 0.0200(8) Uani 1 1 d .
H20 H 0.8991 0.9433 0.8943 0.024 Uiso 1 1 calc R
C21 C 0.6753(3) 0.9665(2) 0.9306(3) 0.0194(8) Uani 1 1 d .
H21 H 0.6308 0.9479 0.9663 0.023 Uiso 1 1 calc R
C22 C 0.8033(3) 1.0188(3) 0.8249(3) 0.0251(9) Uani 1 1 d .
H22 H 0.8474 1.0367 0.7885 0.03 Uiso 1 1 calc R
C23 C 0.6443(3) 1.0225(3) 0.8678(3) 0.0239(9) Uani 1 1 d .
H23 H 0.5796 1.0429 0.8616 0.029 Uiso 1 1 calc R
C24 C 0.7084(3) 1.0485(3) 0.8142(3) 0.0251(9) Uani 1 1 d .
H24 H 0.6876 1.0863 0.7706 0.03 Uiso 1 1 calc R
C25 C 0.6397(3) 0.6300(2) 0.9780(3) 0.0180(8) Uani 1 1 d .
C26 C 0.6597(3) 0.5872(2) 0.9074(3) 0.0193(8) Uani 1 1 d .
H26 H 0.6712 0.6152 0.8579 0.023 Uiso 1 1 calc R
C27 C 0.6248(3) 0.5875(2) 1.0505(3) 0.0230(9) Uani 1 1 d .
H27 H 0.6107 0.6154 1.0992 0.028 Uiso 1 1 calc R
C28 C 0.6632(3) 0.5040(3) 0.9085(3) 0.0224(9) Uani 1 1 d .
H28 H 0.6758 0.4756 0.8595 0.027 Uiso 1 1 calc R
C29 C 0.6306(3) 0.5042(3) 1.0517(3) 0.0272(9) Uani 1 1 d .
H29 H 0.6222 0.4759 1.1019 0.033 Uiso 1 1 calc R
C30 C 0.6485(3) 0.4623(2) 0.9805(3) 0.0245(9) Uani 1 1 d .
H30 H 0.6507 0.4055 0.9812 0.029 Uiso 1 1 calc R
C31 C 0.4978(3) 0.7580(2) 0.9476(3) 0.0171(8) Uani 1 1 d .
C32 C 0.4584(3) 0.8324(3) 0.9642(3) 0.0232(9) Uani 1 1 d .
H32 H 0.4977 0.8712 0.9969 0.028 Uiso 1 1 calc R
C33 C 0.4385(3) 0.7015(2) 0.9007(3) 0.0208(8) Uani 1 1 d .
H33 H 0.4646 0.6506 0.8898 0.025 Uiso 1 1 calc R
C34 C 0.3616(3) 0.8494(3) 0.9329(3) 0.0285(10) Uani 1 1 d .
H34 H 0.3347 0.9 0.9442 0.034 Uiso 1 1 calc R
C35 C 0.3418(3) 0.7185(3) 0.8698(3) 0.0219(8) Uani 1 1 d .
H35 H 0.3018 0.6794 0.8383 0.026 Uiso 1 1 calc R
C36 C 0.3040(3) 0.7929(3) 0.8852(3) 0.0255(9) Uani 1 1 d .
H36 H 0.2383 0.8053 0.8629 0.031 Uiso 1 1 calc R
C37 C 0.6680(3) 0.9371(3) 1.1809(3) 0.0222(9) Uani 1 1 d .
C38 C 0.6602(5) 1.0059(3) 1.2403(3) 0.0416(13) Uani 1 1 d .
H38A H 0.7183 1.0398 1.2428 0.062 Uiso 1 1 calc R
H38B H 0.6554 0.9853 1.2972 0.062 Uiso 1 1 calc R
H38C H 0.6019 1.0375 1.2196 0.062 Uiso 1 1 calc R
C39 C 0.7858(3) 0.7174(2) 1.1348(3) 0.0200(8) Uani 1 1 d .
H39A H 0.8416 0.7384 1.1738 0.03 Uiso 1 1 calc R
H39B H 0.8091 0.6922 1.0859 0.03 Uiso 1 1 calc R
H39C H 0.7513 0.6776 1.1645 0.03 Uiso 1 1 calc R
C40 C 1.0926(3) 0.4833(3) 0.9821(3) 0.0318(10) Uani 1 1 d .
H40 H 1.1561 0.4719 0.9697 0.038 Uiso 1 1 calc R
C41 C 1.0123(4) 0.4708(3) 0.9209(3) 0.0319(10) Uani 1 1 d .
H41 H 1.0206 0.4506 0.8666 0.038 Uiso 1 1 calc R
C42 C 1.0808(3) 0.5123(3) 1.0610(3) 0.0300(10) Uani 1 1 d .
H42 H 1.1362 0.5208 1.1031 0.036 Uiso 1 1 calc R
O1 O 0.8221(2) 0.71598(17) 0.93808(18) 0.0188(6) Uani 1 1 d .
O2 O 0.6193(2) 0.93531(17) 1.10741(18) 0.0202(6) Uani 1 1 d .
O3 O 0.7260(2) 0.88013(18) 1.20529(18) 0.0217(6) Uani 1 1 d .
P1 P 0.62855(7) 0.74010(6) 0.97589(7) 0.0147(2) Uani 1 1 d .
P2 P 0.81295(7) 0.87455(6) 1.03478(6) 0.01280(19) Uani 1 1 d .
Rh1 Rh 0.69183(2) 0.810436(17) 1.093187(18) 0.01320(9) Uani 1 1 d .
I1 I 0.54720(2) 0.759144(18) 1.17818(2) 0.03093(10) Uani 1 1 d .

loop_
_atom_site_aniso_label
_atom_site_aniso_U_11
_atom_site_aniso_U_22
_atom_site_aniso_U_33
_atom_site_aniso_U_23
_atom_site_aniso_U_13
_atom_site_aniso_U_12
C1 0.0157(18) 0.0133(18) 0.0197(19) 0.0039(15) 0.0031(15) 0.0010(14)
C2 0.0163(18) 0.0195(19) 0.022(2) 0.0059(16) 0.0020(15) 0.0002(15)
C3 0.0180(19) 0.0177(19) 0.023(2) 0.0039(16) 0.0068(16) -0.0004(15)
C4 0.0145(19) 0.025(2) 0.035(2) 0.0106(18) 0.0024(17) 0.0018(16)
C5 0.027(2) 0.016(2) 0.040(3) 0.0007(18) 0.0129(19) 0.0045(17)
C6 0.019(2) 0.023(2) 0.048(3) 0.010(2) 0.013(2) 0.0074(17)
C7 0.025(2) 0.0108(17) 0.0168(19) -0.0020(14) 0.0010(16) -0.0018(15)
C8 0.031(2) 0.018(2) 0.024(2) -0.0005(17) -0.0017(18) -0.0005(17)
C9 0.023(2) 0.0156(18) 0.020(2) -0.0036(15) 0.0006(16) -0.0011(15)
C10 0.051(3) 0.027(2) 0.021(2) 0.0060(19) -0.003(2) -0.002(2)
C11 0.034(2) 0.024(2) 0.026(2) -0.0056(18) 0.0104(19) -0.0057(18)
C12 0.054(3) 0.032(3) 0.022(2) -0.0015(19) 0.012(2) -0.009(2)
C13 0.0137(17) 0.0157(18) 0.0181(19) -0.0002(15) 0.0005(14) -0.0014(14)
C14 0.0207(19) 0.020(2) 0.020(2) 0.0033(16) -0.0003(16) -0.0015(16)
C15 0.0122(17) 0.0172(19) 0.020(2) -0.0005(15) -0.0007(14) 0.0014(14)
C16 0.0185(19) 0.029(2) 0.017(2) 0.0005(17) -0.0018(15) -0.0037(16)
C17 0.0165(18) 0.019(2) 0.025(2) -0.0040(16) -0.0001(16) 0.0026(15)
C18 0.0169(18) 0.026(2) 0.022(2) -0.0068(17) -0.0001(15) -0.0022(16)
C19 0.0154(17) 0.0105(17) 0.0154(18) -0.0013(14) -0.0012(14) -0.0013(13)
C20 0.0181(19) 0.023(2) 0.019(2) 0.0027(16) 0.0021(15) 0.0009(16)
C21 0.0165(18) 0.021(2) 0.020(2) 0.0036(16) 0.0016(15) -0.0001(15)
C22 0.026(2) 0.030(2) 0.019(2) 0.0050(18) 0.0024(17) -0.0047(18)
C23 0.022(2) 0.023(2) 0.026(2) 0.0021(17) -0.0011(17) 0.0044(17)
C24 0.028(2) 0.024(2) 0.022(2) 0.0093(17) -0.0015(17) 0.0005(17)
C25 0.0119(17) 0.0147(18) 0.026(2) 0.0003(16) -0.0008(15) 0.0002(14)
C26 0.0174(18) 0.0160(19) 0.022(2) 0.0006(16) -0.0049(15) -0.0005(15)
C27 0.024(2) 0.0153(19) 0.032(2) -0.0006(17) 0.0115(18) 0.0006(16)
C28 0.0188(19) 0.018(2) 0.027(2) -0.0056(17) -0.0053(16) 0.0038(15)
C29 0.031(2) 0.017(2) 0.036(3) 0.0024(18) 0.0122(19) -0.0013(17)
C30 0.022(2) 0.0119(19) 0.040(3) 0.0003(17) 0.0033(18) 0.0011(15)
C31 0.0148(18) 0.0147(18) 0.021(2) -0.0002(15) -0.0005(15) 0.0011(14)
C32 0.019(2) 0.0169(19) 0.032(2) -0.0064(17) -0.0016(17) 0.0010(16)
C33 0.0191(19) 0.0141(18) 0.028(2) -0.0039(16) -0.0011(16) 0.0011(15)
C34 0.024(2) 0.021(2) 0.040(3) -0.0067(19) -0.0001(19) 0.0063(17)
C35 0.0185(19) 0.022(2) 0.023(2) -0.0039(17) -0.0019(16) -0.0029(16)
C36 0.0169(19) 0.025(2) 0.032(2) -0.0003(19) -0.0030(17) 0.0037(16)
C37 0.021(2) 0.026(2) 0.020(2) -0.0033(17) 0.0056(16) 0.0009(16)
C38 0.054(3) 0.040(3) 0.030(3) -0.017(2) 0.004(2) 0.012(3)
C39 0.0191(19) 0.0197(19) 0.020(2) 0.0066(16) -0.0008(15) 0.0005(16)
C40 0.022(2) 0.033(3) 0.042(3) -0.005(2) 0.0089(19) 0.0003(19)
C41 0.030(2) 0.036(3) 0.030(2) -0.006(2) 0.0069(19) -0.004(2)
C42 0.021(2) 0.033(2) 0.035(3) -0.002(2) 0.0013(18) -0.0010(18)
O1 0.0171(13) 0.0173(14) 0.0225(15) 0.0006(11) 0.0044(11) -0.0010(11)
O2 0.0206(14) 0.0211(14) 0.0185(14) -0.0022(11) 0.0014(11) 0.0046(11)
O3 0.0207(14) 0.0289(16) 0.0153(14) -0.0014(12) 0.0024(11) 0.0019(12)
P1 0.0135(4) 0.0109(4) 0.0191(5) -0.0001(4) -0.0001(4) -0.0001(3)
P2 0.0121(4) 0.0112(4) 0.0147(5) 0.0014(4) 0.0006(3) -0.0005(3)
Rh1 0.01302(15) 0.01260(15) 0.01383(16) 0.00212(11) 0.00150(11) -0.00044(10)
I1 0.03569(18) 0.02469(17) 0.03553(19) 0.00301(12) 0.01556(13) -0.00160(12)

loop_
_atom_type_symbol
_atom_type_description
_atom_type_scat_dispersion_real
_atom_type_scat_dispersion_imag
_atom_type_scat_source
C C 0.0033 0.0016 'International Tables Vol C Tables 4.2.6.8 and 6.1.1.4'
H H 0 0 'International Tables Vol C Tables 4.2.6.8 and 6.1.1.4'
O O 0.0106 0.006 'International Tables Vol C Tables 4.2.6.8 and 6.1.1.4'
P P 0.1023 0.0942 'International Tables Vol C Tables 4.2.6.8 and 6.1.1.4'
Rh Rh -1.1178 0.9187 'International Tables Vol C Tables 4.2.6.8 and 6.1.1.4'
I I -0.4742 1.8119 'International Tables Vol C Tables 4.2.6.8 and 6.1.1.4'

loop_
_geom_angle_atom_site_label_1
_geom_angle_atom_site_label_2
_geom_angle_atom_site_label_3
_geom_angle
_geom_angle_site_symmetry_1
_geom_angle_site_symmetry_3
C3 C1 C2 116.5(4) . .
C3 C1 P2 122.2(3) . .
C2 C1 P2 121.2(3) . .
C4 C2 C1 121.2(4) . .
C4 C2 H2 119.4 . .
C1 C2 H2 119.4 . .
O1 C3 C5 117.9(4) . .
O1 C3 C1 119.2(4) . .
C5 C3 C1 122.8(4) . .
C6 C4 C2 120.4(4) . .
C6 C4 H4 119.8 . .
C2 C4 H4 119.8 . .
C3 C5 C6 119.2(4) . .
C3 C5 H5 120.4 . .
C6 C5 H5 120.4 . .
C4 C6 C5 120.0(4) . .
C4 C6 H6 120 . .
C5 C6 H6 120 . .
C9 C7 C8 117.6(4) . .
C9 C7 P1 118.0(3) . .
C8 C7 P1 124.5(3) . .
C10 C8 C7 120.1(4) . .
C10 C8 H8 119.9 . .
C7 C8 H8 119.9 . .
C7 C9 C11 123.1(4) . .
C7 C9 O1 115.3(4) . .
C11 C9 O1 121.5(4) . .
C12 C10 C8 120.7(5) . .
C12 C10 H10 119.7 . .
C8 C10 H10 119.7 . .
C9 C11 C12 118.1(5) . .
C9 C11 H11 120.9 . .
C12 C11 H11 120.9 . .
C10 C12 C11 120.4(5) . .
C10 C12 H12 119.8 . .
C11 C12 H12 119.8 . .
C15 C13 C14 118.7(4) . .
C15 C13 P2 123.3(3) . .
C14 C13 P2 118.0(3) . .
C16 C14 C13 120.6(4) . .
C16 C14 H14 119.7 . .
C13 C14 H14 119.7 . .
C17 C15 C13 120.6(4) . .
C17 C15 H15 119.7 . .
C13 C15 H15 119.7 . .
C14 C16 C18 120.4(4) . .
C14 C16 H16 119.8 . .
C18 C16 H16 119.8 . .
C18 C17 C15 120.2(4) . .
C18 C17 H17 119.9 . .
C15 C17 H17 119.9 . .
C17 C18 C16 119.5(4) . .
C17 C18 H18 120.2 . .
C16 C18 H18 120.2 . .
C20 C19 C21 118.6(4) . .
C20 C19 P2 121.8(3) . .
C21 C19 P2 119.2(3) . .
C22 C20 C19 120.3(4) . .
C22 C20 H20 119.8 . .
C19 C20 H20 119.8 . .
C23 C21 C19 121.1(4) . .
C23 C21 H21 119.4 . .
C19 C21 H21 119.4 . .
C20 C22 C24 120.8(4) . .
C20 C22 H22 119.6 . .
C24 C22 H22 119.6 . .
C24 C23 C21 119.6(4) . .
C24 C23 H23 120.2 . .
C21 C23 H23 120.2 . .
C23 C24 C22 119.4(4) . .
C23 C24 H24 120.3 . .
C22 C24 H24 120.3 . .
C26 C25 C27 118.4(4) . .
C26 C25 P1 121.6(3) . .
C27 C25 P1 120.0(3) . .
C28 C26 C25 120.9(4) . .
C28 C26 H26 119.5 . .
C25 C26 H26 119.5 . .
C29 C27 C25 120.3(4) . .
C29 C27 H27 119.9 . .
C25 C27 H27 119.9 . .
C30 C28 C26 120.3(4) . .
C30 C28 H28 119.9 . .
C26 C28 H28 119.9 . .
C30 C29 C27 120.7(4) . .
C30 C29 H29 119.7 . .
C27 C29 H29 119.7 . .
C28 C30 C29 119.4(4) . .
C28 C30 H30 120.3 . .
C29 C30 H30 120.3 . .
C33 C31 C32 119.2(4) . .
C33 C31 P1 120.4(3) . .
C32 C31 P1 120.0(3) . .
C34 C32 C31 119.8(4) . .
C34 C32 H32 120.1 . .
C31 C32 H32 120.1 . .
C35 C33 C31 120.9(4) . .
C35 C33 H33 119.6 . .
C31 C33 H33 119.6 . .
C36 C34 C32 120.2(4) . .
C36 C34 H34 119.9 . .
C32 C34 H34 119.9 . .
C36 C35 C33 119.5(4) . .
C36 C35 H35 120.3 . .
C33 C35 H35 120.3 . .
C35 C36 C34 120.4(4) . .
C35 C36 H36 119.8 . .
C34 C36 H36 119.8 . .
O2 C37 O3 119.6(4) . .
O2 C37 C38 121.5(4) . .
O3 C37 C38 118.9(4) . .
O2 C37 Rh1 64.8(2) . .
O3 C37 Rh1 54.9(2) . .
C38 C37 Rh1 173.6(3) . .
C37 C38 H38A 109.5 . .
C37 C38 H38B 109.5 . .
H38A C38 H38B 109.5 . .
C37 C38 H38C 109.5 . .
H38A C38 H38C 109.5 . .
H38B C38 H38C 109.5 . .
Rh1 C39 H39A 109.5 . .
Rh1 C39 H39B 109.5 . .
H39A C39 H39B 109.5 . .
Rh1 C39 H39C 109.5 . .
H39A C39 H39C 109.5 . .
H39B C39 H39C 109.5 . .
C42 C40 C41 120.3(4) . .
C42 C40 H40 119.9 . .
C41 C40 H40 119.9 . .
C40 C41 C42 119.9(5) . 3_767
C40 C41 H41 120 . .
C42 C41 H41 120 3_767 .
C40 C42 C41 119.8(5) . 3_767
C40 C42 H42 120.1 . .
C41 C42 H42 120.1 3_767 .
C3 O1 C9 116.9(3) . .
C37 O2 Rh1 86.1(2) . .
C37 O3 Rh1 95.9(2) . .
C31 P1 C7 100.03(19) . .
C31 P1 C25 104.21(18) . .
C7 P1 C25 101.82(18) . .
C31 P1 Rh1 111.50(14) . .
C7 P1 Rh1 118.13(13) . .
C25 P1 Rh1 118.71(14) . .
C13 P2 C19 102.59(17) . .
C13 P2 C1 100.29(18) . .
C19 P2 C1 106.56(18) . .
C13 P2 Rh1 108.28(13) . .
C19 P2 Rh1 115.35(13) . .
C1 P2 Rh1 121.18(13) . .
C39 Rh1 O3 95.23(14) . .
C39 Rh1 P1 91.30(12) . .
O3 Rh1 P1 170.27(8) . .
C39 Rh1 P2 90.95(12) . .
O3 Rh1 P2 89.93(8) . .
P1 Rh1 P2 97.19(4) . .
C39 Rh1 O2 153.62(14) . .
O3 Rh1 O2 58.39(11) . .
P1 Rh1 O2 114.94(7) . .
P2 Rh1 O2 88.50(8) . .
C39 Rh1 C37 124.49(15) . .
O3 Rh1 C37 29.26(12) . .
P1 Rh1 C37 143.51(10) . .
P2 Rh1 C37 89.81(10) . .
O2 Rh1 C37 29.15(12) . .
C39 Rh1 I1 94.57(12) . .
O3 Rh1 I1 81.03(8) . .
P1 Rh1 I1 91.28(3) . .
P2 Rh1 I1 169.80(3) . .
O2 Rh1 I1 82.74(7) . .
C37 Rh1 I1 79.99(10) . .

loop_
_geom_bond_atom_site_label_1
_geom_bond_atom_site_label_2
_geom_bond_distance
_geom_bond_site_symmetry_2
C1 C3 1.399(6) .
C1 C2 1.410(5) .
C1 P2 1.842(4) .
C2 C4 1.396(6) .
C2 H2 0.95 .
C3 O1 1.380(5) .
C3 C5 1.390(6) .
C4 C6 1.381(7) .
C4 H4 0.95 .
C5 C6 1.391(7) .
C5 H5 0.95 .
C6 H6 0.95 .
C7 C9 1.382(6) .
C7 C8 1.400(6) .
C7 P1 1.834(4) .
C8 C10 1.395(7) .
C8 H8 0.95 .
C9 C11 1.389(6) .
C9 O1 1.394(5) .
C10 C12 1.375(8) .
C10 H10 0.95 .
C11 C12 1.389(7) .
C11 H11 0.95 .
C12 H12 0.95 .
C13 C15 1.394(6) .
C13 C14 1.398(6) .
C13 P2 1.823(4) .
C14 C16 1.378(6) .
C14 H14 0.95 .
C15 C17 1.392(6) .
C15 H15 0.95 .
C16 C18 1.395(6) .
C16 H16 0.95 .
C17 C18 1.383(6) .
C17 H17 0.95 .
C18 H18 0.95 .
C19 C20 1.387(6) .
C19 C21 1.402(5) .
C19 P2 1.827(4) .
C20 C22 1.386(6) .
C20 H20 0.95 .
C21 C23 1.389(6) .
C21 H21 0.95 .
C22 C24 1.393(6) .
C22 H22 0.95 .
C23 C24 1.389(6) .
C23 H23 0.95 .
C24 H24 0.95 .
C25 C26 1.393(6) .
C25 C27 1.396(6) .
C25 P1 1.845(4) .
C26 C28 1.391(6) .
C26 H26 0.95 .
C27 C29 1.393(6) .
C27 H27 0.95 .
C28 C30 1.381(7) .
C28 H28 0.95 .
C29 C30 1.384(7) .
C29 H29 0.95 .
C30 H30 0.95 .
C31 C33 1.394(6) .
C31 C32 1.399(6) .
C31 P1 1.825(4) .
C32 C34 1.389(6) .
C32 H32 0.95 .
C33 C35 1.386(6) .
C33 H33 0.95 .
C34 C36 1.388(6) .
C34 H34 0.95 .
C35 C36 1.384(6) .
C35 H35 0.95 .
C36 H36 0.95 .
C37 O2 1.261(5) .
C37 O3 1.269(5) .
C37 C38 1.502(6) .
C37 Rh1 2.582(4) .
C38 H38A 0.98 .
C38 H38B 0.98 .
C38 H38C 0.98 .
C39 Rh1 2.072(4) .
C39 H39A 0.98 .
C39 H39B 0.98 .
C39 H39C 0.98 .
C40 C42 1.378(7) .
C40 C41 1.381(7) .
C40 H40 0.95 .
C41 C42 1.392(7) 3_767
C41 H41 0.95 .
C42 C41 1.392(7) 3_767
C42 H42 0.95 .
O2 Rh1 2.341(3) .
O3 Rh1 2.123(3) .
P1 Rh1 2.2680(10) .
P2 Rh1 2.2997(10) .
Rh1 I1 2.7168(4) .
